data_7008020
loop_
_publ_author_name
'Jin, Yongri'
'Yoon, Il'
'Seo, Joobeom'
'Lee, Ji-Eun'
'Moon, Seok-Tae'
'Kim, Jineun'
'Han, Sang Woo'
'Park, Ki-Min'
'Lindoy, Leonard F.'
'Lee, Shim Sung'

_publ_section_title
;
 Cadmium(II) and mercury(II) complexes of an NO2S2-donor macrocycle and
 its ditopic xylyl-bridged analogue.
;
_journal_issue 4
_journal_name_full 'Dalton transactions (Cambridge, England : 2003)'
_journal_page_first 788
_journal_page_last 796
_journal_paper_doi 10.1039/b415794j
_journal_year 2005
_chemical_formula_sum 'C20.5 H26 Cd Cl N3 O8 S2'
_chemical_formula_weight 654.41
_chemical_name_systematic
;
?
;
_space_group_IT_number 15
_symmetry_cell_setting monoclinic
_symmetry_space_group_name_Hall '-C 2yc'
_symmetry_space_group_name_H-M 'C 1 2/c 1'
_atom_sites_solution_hydrogens geom
_atom_sites_solution_primary direct
_atom_sites_solution_secondary difmap
_audit_creation_method SHELXTL
_cell_angle_alpha 90.00
_cell_angle_beta 114.2440(10)
_cell_angle_gamma 90.00
_cell_formula_units_Z 8
_cell_length_a 23.3914(13)
_cell_length_b 9.6272(6)
_cell_length_c 24.3956(14)
_cell_measurement_reflns_used 5821
_cell_measurement_temperature 173(2)
_cell_measurement_theta_max 28.29
_cell_measurement_theta_min 1.83
_cell_volume 5009.2(5)
_computing_cell_refinement 'Bruker SMART'
_computing_data_collection 'Bruker SMART'
_computing_data_reduction 'Bruker SAINT'
_computing_molecular_graphics 'Bruker SHELXTL'
_computing_publication_material 'Bruker SHELXTL'
_computing_structure_refinement 'Bruker SHELXTL'
_computing_structure_solution 'Bruker SHELXTL'
_diffrn_ambient_temperature 173(2)
_diffrn_measured_fraction_theta_full 0.936
_diffrn_measured_fraction_theta_max 0.936
_diffrn_measurement_device_type 'CCD area detector'
_diffrn_measurement_method 'phi and omega scans'
_diffrn_radiation_monochromator graphite
_diffrn_radiation_source 'fine-focus sealed tube'
_diffrn_radiation_type MoK\a
_diffrn_radiation_wavelength 0.71073
_diffrn_reflns_av_R_equivalents 0.0490
_diffrn_reflns_av_sigmaI/netI 0.0332
_diffrn_reflns_limit_h_max 28
_diffrn_reflns_limit_h_min -30
_diffrn_reflns_limit_k_max 12
_diffrn_reflns_limit_k_min -12
_diffrn_reflns_limit_l_max 25
_diffrn_reflns_limit_l_min -31
_diffrn_reflns_number 15300
_diffrn_reflns_theta_full 28.29
_diffrn_reflns_theta_max 28.29
_diffrn_reflns_theta_min 1.83
_exptl_absorpt_coefficient_mu 1.197
_exptl_absorpt_correction_type none
_exptl_crystal_colour colorless
_exptl_crystal_density_diffrn 1.735
_exptl_crystal_density_meas 0
_exptl_crystal_density_method 'not measured'
_exptl_crystal_description block
_exptl_crystal_F_000 2648
_exptl_crystal_size_max 0.40
_exptl_crystal_size_mid 0.40
_exptl_crystal_size_min 0.30
_refine_diff_density_max 1.131
_refine_diff_density_min -1.021
_refine_diff_density_rms 0.131
_refine_ls_extinction_method none
_refine_ls_goodness_of_fit_ref 1.069
_refine_ls_hydrogen_treatment constr
_refine_ls_matrix_type full
_refine_ls_number_parameters 330
_refine_ls_number_reflns 5821
_refine_ls_number_restraints 0
_refine_ls_restrained_S_all 1.069
_refine_ls_R_factor_all 0.0357
_refine_ls_R_factor_gt 0.0310
_refine_ls_shift/su_max 0.001
_refine_ls_shift/su_mean 0.000
_refine_ls_structure_factor_coef Fsqd
_refine_ls_weighting_details 'calc w=1/[\s^2^(Fo^2^)+(0.0463P)^2^+6.7061P] where P=(Fo^2^+2Fc^2^)/3'
_refine_ls_weighting_scheme calc
_refine_ls_wR_factor_gt 0.0830
_refine_ls_wR_factor_ref 0.0857
_reflns_number_gt 5174
_reflns_number_total 5821
_reflns_threshold_expression >2sigma(I)
_cod_data_source_file b415794j.txt
_cod_data_source_block complex9
_cod_depositor_comments
;
The following automatic conversions were performed:
'_symmetry_cell_setting' value 'Monoclinic' changed to 'monoclinic'
according to '/home/saulius/struct/CIF-dictionaries/cif_core.dic'
dictionary named 'cif_core.dic' version 2.4.1 from 2010-06-29.

Automatic conversion script
Id: cif_fix_enum 1527 2010-12-29 10:47:43Z saulius 
;
_cod_original_sg_symbol_H-M C2/c
_cod_original_formula_sum 'C20.50 H26 Cd Cl N3 O8 S2'
_cod_database_code 7008020

loop_
_symmetry_equiv_pos_as_xyz
'x, y, z'
'-x, y, -z+1/2'
'x+1/2, y+1/2, z'
'-x+1/2, y+1/2, -z+1/2'
'-x, -y, -z'
'x, -y, z-1/2'
'-x+1/2, -y+1/2, -z'
'x+1/2, -y+1/2, z-1/2'

loop_
_atom_site_label
_atom_site_type_symbol
_atom_site_fract_x
_atom_site_fract_y
_atom_site_fract_z
_atom_site_U_iso_or_equiv
_atom_site_adp_type
_atom_site_occupancy
_atom_site_symmetry_multiplicity
_atom_site_calc_flag
_atom_site_refinement_flags
_atom_site_disorder_assembly
_atom_site_disorder_group
Cd Cd 0.170487(7) 0.598117(17) 0.209113(7) 0.02444(7) Uani 1 1 d . . .
S1 S 0.06524(3) 0.70747(6) 0.20748(3) 0.02822(13) Uani 1 1 d . . .
S2 S 0.21937(3) 0.52199(6) 0.13229(3) 0.02854(13) Uani 1 1 d . . .
O1 O -0.01602(9) 0.7458(2) 0.02067(8) 0.0381(4) Uani 1 1 d . . .
O2 O 0.08162(8) 0.7043(2) -0.01809(8) 0.0348(4) Uani 1 1 d . . .
O3 O 0.17246(11) 0.3831(2) 0.25633(10) 0.0479(5) Uani 1 1 d . . .
O4 O 0.10231(9) 0.3967(2) 0.16499(9) 0.0396(4) Uani 1 1 d . . .
O5 O 0.10884(13) 0.2091(2) 0.21621(16) 0.0687(8) Uani 1 1 d . . .
O6 O 0.20692(9) 0.7138(2) 0.30966(9) 0.0449(5) Uani 1 1 d . . .
O7 O 0.27164(10) 0.5971(2) 0.28595(9) 0.0428(5) Uani 1 1 d . . .
O8 O 0.30230(9) 0.6829(2) 0.37588(9) 0.0416(5) Uani 1 1 d . . .
N1 N 0.17211(9) 0.8127(2) 0.16377(9) 0.0247(4) Uani 1 1 d . . .
H1 H 0.2025 0.8657 0.1934 0.030 Uiso 1 1 calc R . .
N2 N 0.12723(11) 0.3256(2) 0.21261(12) 0.0372(5) Uani 1 1 d . . .
N3 N 0.26069(10) 0.6667(2) 0.32495(9) 0.0295(4) Uani 1 1 d . . .
C1 C -0.05252(11) 0.8099(3) 0.04554(11) 0.0290(5) Uani 1 1 d . . .
C2 C -0.09751(13) 0.9109(3) 0.01673(13) 0.0365(6) Uani 1 1 d . . .
H2 H -0.1033 0.9439 -0.0224 0.044 Uiso 1 1 calc R . .
C3 C -0.13372(13) 0.9635(3) 0.04459(14) 0.0445(7) Uani 1 1 d . . .
H3 H -0.1645 1.0337 0.0249 0.053 Uiso 1 1 calc R . .
C4 C -0.12605(15) 0.9161(4) 0.10043(16) 0.0539(9) Uani 1 1 d . . .
H4 H -0.1517 0.9521 0.1193 0.065 Uiso 1 1 calc R . .
C5 C -0.08093(13) 0.8158(4) 0.12926(13) 0.0432(7) Uani 1 1 d . . .
H5 H -0.0758 0.7828 0.1682 0.052 Uiso 1 1 calc R . .
C6 C -0.04321(11) 0.7625(3) 0.10289(11) 0.0288(5) Uani 1 1 d . . .
C7 C 0.00560(12) 0.6536(3) 0.13423(11) 0.0316(5) Uani 1 1 d . . .
H7A H 0.0261 0.6288 0.1087 0.038 Uiso 1 1 calc R . .
H7B H -0.0151 0.5720 0.1397 0.038 Uiso 1 1 calc R . .
C8 C 0.08609(12) 0.8813(3) 0.19351(13) 0.0334(5) Uani 1 1 d . . .
H8A H 0.0494 0.9389 0.1811 0.040 Uiso 1 1 calc R . .
H8B H 0.1164 0.9184 0.2306 0.040 Uiso 1 1 calc R . .
C9 C 0.11260(12) 0.8910(2) 0.14649(12) 0.0305(5) Uani 1 1 d . . .
H9A H 0.0824 0.8553 0.1091 0.037 Uiso 1 1 calc R . .
H9B H 0.1199 0.9868 0.1405 0.037 Uiso 1 1 calc R . .
C10 C 0.19148(12) 0.8067(3) 0.11307(11) 0.0300(5) Uani 1 1 d . . .
H10A H 0.2075 0.8958 0.1087 0.036 Uiso 1 1 calc R . .
H10B H 0.1553 0.7875 0.0766 0.036 Uiso 1 1 calc R . .
C11 C 0.24100(12) 0.6972(3) 0.12147(12) 0.0322(5) Uani 1 1 d . . .
H11A H 0.2785 0.7222 0.1556 0.039 Uiso 1 1 calc R . .
H11B H 0.2506 0.6981 0.0868 0.039 Uiso 1 1 calc R . .
C12 C 0.14656(11) 0.4929(3) 0.06575(10) 0.0275(5) Uani 1 1 d . . .
H12A H 0.1323 0.4000 0.0671 0.033 Uiso 1 1 calc R . .
H12B H 0.1152 0.5557 0.0669 0.033 Uiso 1 1 calc R . .
C13 C 0.15292(11) 0.5126(2) 0.00732(10) 0.0258(4) Uani 1 1 d . . .
C14 C 0.19149(13) 0.4254(3) -0.00803(13) 0.0357(6) Uani 1 1 d . . .
H14 H 0.2157 0.3555 0.0199 0.043 Uiso 1 1 calc R . .
C15 C 0.19553(13) 0.4376(3) -0.06294(13) 0.0412(6) Uani 1 1 d . . .
H15 H 0.2220 0.3760 -0.0731 0.049 Uiso 1 1 calc R . .
C16 C 0.16114(13) 0.5392(3) -0.10308(12) 0.0402(6) Uani 1 1 d . . .
H16 H 0.1635 0.5476 -0.1413 0.048 Uiso 1 1 calc R . .
C17 C 0.12362(13) 0.6284(3) -0.08834(12) 0.0369(6) Uani 1 1 d . . .
H17 H 0.1006 0.7002 -0.1159 0.044 Uiso 1 1 calc R . .
C18 C 0.11900(11) 0.6145(3) -0.03341(11) 0.0283(5) Uani 1 1 d . . .
C19 C 0.01681(12) 0.6973(3) -0.05695(11) 0.0366(6) Uani 1 1 d . . .
H19A H 0.0022 0.6037 -0.0581 0.044 Uiso 1 1 calc R . .
H19B H 0.0110 0.7228 -0.0969 0.044 Uiso 1 1 calc R . .
C20 C -0.02062(12) 0.7918(3) -0.03620(11) 0.0334(5) Uani 1 1 d . . .
H20A H -0.0050 0.8850 -0.0331 0.040 Uiso 1 1 calc R . .
H20B H -0.0637 0.7913 -0.0646 0.040 Uiso 1 1 calc R . .
Cl1 Cl 0.0000 1.38508(14) 0.2500 0.0622(3) Uani 1 2 d S . .
Cl2 Cl 0.03492(9) 1.09882(18) 0.29094(9) 0.0549(4) Uani 0.50 1 d P . .
C21 C -0.0104(3) 1.2039(7) 0.2307(3) 0.0495(15) Uani 0.50 1 d P . .
H21A H 0.0013 1.1867 0.1979 0.059 Uiso 0.50 1 d PR . .
H21B H -0.0537 1.1790 0.2178 0.059 Uiso 0.50 1 d PR . .

loop_
_atom_site_aniso_label
_atom_site_aniso_U_11
_atom_site_aniso_U_22
_atom_site_aniso_U_33
_atom_site_aniso_U_23
_atom_site_aniso_U_13
_atom_site_aniso_U_12
Cd 0.02576(10) 0.02407(10) 0.01913(10) 0.00272(6) 0.00479(7) 0.00320(6)
S1 0.0257(3) 0.0330(3) 0.0233(3) 0.0006(2) 0.0074(2) 0.0014(2)
S2 0.0298(3) 0.0287(3) 0.0233(3) -0.0014(2) 0.0069(2) 0.0044(2)
O1 0.0379(10) 0.0464(11) 0.0281(9) 0.0058(8) 0.0116(8) 0.0107(8)
O2 0.0284(8) 0.0385(10) 0.0270(9) -0.0062(7) 0.0009(7) 0.0063(7)
O3 0.0592(13) 0.0377(11) 0.0346(11) 0.0091(8) 0.0068(10) 0.0049(10)
O4 0.0330(10) 0.0419(11) 0.0357(10) -0.0058(8) 0.0059(8) -0.0034(8)
O5 0.0760(17) 0.0247(10) 0.134(3) 0.0039(13) 0.0718(19) -0.0030(11)
O6 0.0324(10) 0.0546(12) 0.0363(10) -0.0089(9) 0.0026(8) 0.0081(9)
O7 0.0351(10) 0.0569(13) 0.0285(10) 0.0008(9) 0.0050(8) 0.0101(9)
O8 0.0347(10) 0.0424(11) 0.0291(9) -0.0023(8) -0.0058(8) -0.0038(8)
N1 0.0230(9) 0.0244(9) 0.0217(9) -0.0021(7) 0.0041(7) -0.0025(7)
N2 0.0409(12) 0.0230(10) 0.0571(15) -0.0017(10) 0.0296(12) 0.0002(9)
N3 0.0295(10) 0.0264(10) 0.0253(10) 0.0030(8) 0.0039(8) -0.0048(8)
C1 0.0216(10) 0.0332(12) 0.0276(11) 0.0000(10) 0.0055(9) -0.0007(9)
C2 0.0289(12) 0.0390(14) 0.0346(14) 0.0078(11) 0.0058(11) 0.0030(10)
C3 0.0308(13) 0.0460(16) 0.0497(17) 0.0066(14) 0.0094(12) 0.0125(12)
C4 0.0377(16) 0.076(2) 0.0526(19) 0.0045(17) 0.0235(15) 0.0202(15)
C5 0.0331(13) 0.0627(19) 0.0366(14) 0.0096(14) 0.0173(12) 0.0076(13)
C6 0.0227(10) 0.0313(12) 0.0289(12) 0.0023(9) 0.0069(9) 0.0000(9)
C7 0.0299(12) 0.0288(12) 0.0284(12) 0.0019(10) 0.0043(10) -0.0004(10)
C8 0.0293(12) 0.0259(11) 0.0419(15) -0.0081(10) 0.0115(11) 0.0008(9)
C9 0.0272(11) 0.0222(11) 0.0358(13) 0.0044(9) 0.0063(10) 0.0007(9)
C10 0.0374(13) 0.0268(11) 0.0251(11) -0.0012(9) 0.0121(10) -0.0071(10)
C11 0.0303(12) 0.0342(13) 0.0330(13) -0.0085(10) 0.0137(10) -0.0096(10)
C12 0.0298(11) 0.0265(11) 0.0240(11) -0.0008(9) 0.0089(9) -0.0042(9)
C13 0.0261(11) 0.0257(11) 0.0235(11) -0.0026(9) 0.0080(9) -0.0052(9)
C14 0.0360(13) 0.0373(13) 0.0328(13) -0.0015(11) 0.0131(11) 0.0040(11)
C15 0.0347(14) 0.0552(17) 0.0372(14) -0.0080(13) 0.0184(12) 0.0011(12)
C16 0.0387(14) 0.0575(18) 0.0269(12) -0.0021(12) 0.0161(11) -0.0083(13)
C17 0.0382(14) 0.0419(14) 0.0261(12) 0.0047(11) 0.0088(11) -0.0032(11)
C18 0.0270(11) 0.0295(12) 0.0229(11) -0.0029(9) 0.0048(9) -0.0024(9)
C19 0.0281(12) 0.0499(16) 0.0238(12) -0.0042(11) 0.0026(10) -0.0011(11)
C20 0.0287(11) 0.0409(14) 0.0230(11) 0.0014(10) 0.0028(9) 0.0025(10)
Cl1 0.0752(9) 0.0551(7) 0.0556(7) 0.000 0.0262(7) 0.000
Cl2 0.0603(10) 0.0533(9) 0.0540(9) 0.0059(7) 0.0263(8) 0.0004(7)
C21 0.038(3) 0.066(4) 0.039(3) -0.006(3) 0.010(3) -0.004(3)

loop_
_atom_type_symbol
_atom_type_description
_atom_type_scat_dispersion_real
_atom_type_scat_dispersion_imag
_atom_type_scat_source
C C 0.0033 0.0016 'International Tables Vol C Tables 4.2.6.8 and 6.1.1.4'
H H 0.0000 0.0000 'International Tables Vol C Tables 4.2.6.8 and 6.1.1.4'
N N 0.0061 0.0033 'International Tables Vol C Tables 4.2.6.8 and 6.1.1.4'
O O 0.0106 0.0060 'International Tables Vol C Tables 4.2.6.8 and 6.1.1.4'
S S 0.1246 0.1234 'International Tables Vol C Tables 4.2.6.8 and 6.1.1.4'
Cd Cd -0.8075 1.2024 'International Tables Vol C Tables 4.2.6.8 and 6.1.1.4'
Cl Cl 0.1484 0.1585 'International Tables Vol C Tables 4.2.6.8 and 6.1.1.4'

loop_
_geom_angle_atom_site_label_1
_geom_angle_atom_site_label_2
_geom_angle_atom_site_label_3
_geom_angle
_geom_angle_site_symmetry_1
_geom_angle_site_symmetry_3
_geom_angle_publ_flag
O7 Cd N1 100.04(7) . . ?
O7 Cd O3 78.13(8) . . ?
N1 Cd O3 178.12(8) . . ?
O7 Cd O4 127.45(7) . . ?
N1 Cd O4 128.28(7) . . ?
O3 Cd O4 53.24(7) . . ?
O7 Cd O6 52.50(7) . . ?
N1 Cd O6 90.30(7) . . ?
O3 Cd O6 88.93(8) . . ?
O4 Cd O6 132.70(8) . . ?
O7 Cd S1 129.68(5) . . ?
N1 Cd S1 80.74(5) . . ?
O3 Cd S1 100.76(6) . . ?
O4 Cd S1 82.87(5) . . ?
O6 Cd S1 77.26(5) . . ?
O7 Cd S2 88.71(5) . . ?
N1 Cd S2 79.42(5) . . ?
O3 Cd S2 100.01(6) . . ?
O4 Cd S2 82.18(5) . . ?
O6 Cd S2 137.64(5) . . ?
S1 Cd S2 139.328(19) . . ?
C8 S1 C7 103.50(12) . . ?
C8 S1 Cd 92.83(8) . . ?
C7 S1 Cd 103.39(9) . . ?
C11 S2 C12 103.14(11) . . ?
C11 S2 Cd 94.16(8) . . ?
C12 S2 Cd 98.86(8) . . ?
C1 O1 C20 118.6(2) . . ?
C18 O2 C19 114.13(19) . . ?
N2 O3 Cd 97.40(15) . . ?
N2 O4 Cd 93.03(14) . . ?
N3 O6 Cd 91.55(14) . . ?
N3 O7 Cd 98.56(14) . . ?
C10 N1 C9 110.82(19) . . ?
C10 N1 Cd 115.31(14) . . ?
C9 N1 Cd 112.67(14) . . ?
C10 N1 H1 105.7 . . ?
C9 N1 H1 105.7 . . ?
Cd N1 H1 105.7 . . ?
O5 N2 O4 121.4(3) . . ?
O5 N2 O3 122.3(3) . . ?
O4 N2 O3 116.3(2) . . ?
O8 N3 O6 122.6(2) . . ?
O8 N3 O7 120.1(2) . . ?
O6 N3 O7 117.3(2) . . ?
O1 C1 C2 124.5(2) . . ?
O1 C1 C6 115.0(2) . . ?
C2 C1 C6 120.5(2) . . ?
C3 C2 C1 119.8(3) . . ?
C3 C2 H2 120.1 . . ?
C1 C2 H2 120.1 . . ?
C4 C3 C2 120.6(3) . . ?
C4 C3 H3 119.7 . . ?
C2 C3 H3 119.7 . . ?
C3 C4 C5 119.6(3) . . ?
C3 C4 H4 120.2 . . ?
C5 C4 H4 120.2 . . ?
C6 C5 C4 121.2(3) . . ?
C6 C5 H5 119.4 . . ?
C4 C5 H5 119.4 . . ?
C5 C6 C1 118.4(2) . . ?
C5 C6 C7 121.1(2) . . ?
C1 C6 C7 120.5(2) . . ?
C6 C7 S1 114.36(18) . . ?
C6 C7 H7A 108.7 . . ?
S1 C7 H7A 108.7 . . ?
C6 C7 H7B 108.7 . . ?
S1 C7 H7B 108.7 . . ?
H7A C7 H7B 107.6 . . ?
C9 C8 S1 115.11(17) . . ?
C9 C8 H8A 108.5 . . ?
S1 C8 H8A 108.5 . . ?
C9 C8 H8B 108.5 . . ?
S1 C8 H8B 108.5 . . ?
H8A C8 H8B 107.5 . . ?
N1 C9 C8 112.5(2) . . ?
N1 C9 H9A 109.1 . . ?
C8 C9 H9A 109.1 . . ?
N1 C9 H9B 109.1 . . ?
C8 C9 H9B 109.1 . . ?
H9A C9 H9B 107.8 . . ?
N1 C10 C11 113.1(2) . . ?
N1 C10 H10A 109.0 . . ?
C11 C10 H10A 109.0 . . ?
N1 C10 H10B 109.0 . . ?
C11 C10 H10B 109.0 . . ?
H10A C10 H10B 107.8 . . ?
C10 C11 S2 115.05(17) . . ?
C10 C11 H11A 108.5 . . ?
S2 C11 H11A 108.5 . . ?
C10 C11 H11B 108.5 . . ?
S2 C11 H11B 108.5 . . ?
H11A C11 H11B 107.5 . . ?
C13 C12 S2 113.78(16) . . ?
C13 C12 H12A 108.8 . . ?
S2 C12 H12A 108.8 . . ?
C13 C12 H12B 108.8 . . ?
S2 C12 H12B 108.8 . . ?
H12A C12 H12B 107.7 . . ?
C18 C13 C14 118.4(2) . . ?
C18 C13 C12 121.1(2) . . ?
C14 C13 C12 120.4(2) . . ?
C15 C14 C13 121.2(3) . . ?
C15 C14 H14 119.4 . . ?
C13 C14 H14 119.4 . . ?
C16 C15 C14 119.6(3) . . ?
C16 C15 H15 120.2 . . ?
C14 C15 H15 120.2 . . ?
C17 C16 C15 120.2(3) . . ?
C17 C16 H16 119.9 . . ?
C15 C16 H16 119.9 . . ?
C16 C17 C18 120.0(3) . . ?
C16 C17 H17 120.0 . . ?
C18 C17 H17 120.0 . . ?
O2 C18 C13 119.1(2) . . ?
O2 C18 C17 120.4(2) . . ?
C13 C18 C17 120.6(2) . . ?
O2 C19 C20 111.1(2) . . ?
O2 C19 H19A 109.4 . . ?
C20 C19 H19A 109.4 . . ?
O2 C19 H19B 109.4 . . ?
C20 C19 H19B 109.4 . . ?
H19A C19 H19B 108.0 . . ?
O1 C20 C19 108.9(2) . . ?
O1 C20 H20A 109.9 . . ?
C19 C20 H20A 109.9 . . ?
O1 C20 H20B 109.9 . . ?
C19 C20 H20B 109.9 . . ?
H20A C20 H20B 108.3 . . ?
C21 Cl1 C21 27.8(4) . 2 ?
C21 Cl2 C21 26.4(4) 2 . ?
C21 Cl2 Cl2 60.1(3) 2 2 ?
C21 Cl2 Cl2 35.9(2) . 2 ?
C21 C21 Cl2 116.3(5) 2 2 ?
C21 C21 Cl2 37.3(3) 2 . ?
Cl2 C21 Cl2 84.0(4) 2 . ?
C21 C21 Cl1 76.12(19) 2 . ?
Cl2 C21 Cl1 160.3(5) 2 . ?
Cl2 C21 Cl1 111.9(3) . . ?
C21 C21 H21A 132.8 2 . ?
Cl2 C21 H21A 74.4 2 . ?
Cl2 C21 H21A 108.6 . . ?
Cl1 C21 H21A 109.2 . . ?
C21 C21 H21B 113.9 2 . ?
Cl2 C21 H21B 51.9 2 . ?
Cl2 C21 H21B 109.1 . . ?
Cl1 C21 H21B 109.9 . . ?
H21A C21 H21B 108.0 . . ?

loop_
_geom_bond_atom_site_label_1
_geom_bond_atom_site_label_2
_geom_bond_distance
_geom_bond_site_symmetry_2
_geom_bond_publ_flag
Cd O7 2.339(2) . ?
Cd N1 2.3513(19) . ?
Cd O3 2.360(2) . ?
Cd O4 2.4602(19) . ?
Cd O6 2.503(2) . ?
Cd S1 2.6627(6) . ?
Cd S2 2.6677(6) . ?
S1 C8 1.815(3) . ?
S1 C7 1.833(3) . ?
S2 C11 1.811(3) . ?
S2 C12 1.828(2) . ?
O1 C1 1.380(3) . ?
O1 C20 1.418(3) . ?
O2 C18 1.386(3) . ?
O2 C19 1.422(3) . ?
O3 N2 1.279(3) . ?
O4 N2 1.265(3) . ?
O5 N2 1.218(3) . ?
O6 N3 1.241(3) . ?
O7 N3 1.273(3) . ?
O8 N3 1.234(3) . ?
N1 C10 1.483(3) . ?
N1 C9 1.484(3) . ?
N1 H1 0.9300 . ?
C1 C2 1.393(4) . ?
C1 C6 1.401(3) . ?
C2 C3 1.381(4) . ?
C2 H2 0.9600 . ?
C3 C4 1.377(5) . ?
C3 H3 0.9600 . ?
C4 C5 1.390(4) . ?
C4 H4 0.9600 . ?
C5 C6 1.386(4) . ?
C5 H5 0.9600 . ?
C6 C7 1.507(3) . ?
C7 H7A 0.9600 . ?
C7 H7B 0.9600 . ?
C8 C9 1.514(4) . ?
C8 H8A 0.9600 . ?
C8 H8B 0.9600 . ?
C9 H9A 0.9600 . ?
C9 H9B 0.9600 . ?
C10 C11 1.517(4) . ?
C10 H10A 0.9600 . ?
C10 H10B 0.9600 . ?
C11 H11A 0.9600 . ?
C11 H11B 0.9600 . ?
C12 C13 1.505(3) . ?
C12 H12A 0.9600 . ?
C12 H12B 0.9600 . ?
C13 C18 1.389(3) . ?
C13 C14 1.392(4) . ?
C14 C15 1.386(4) . ?
C14 H14 0.9600 . ?
C15 C16 1.385(4) . ?
C15 H15 0.9600 . ?
C16 C17 1.377(4) . ?
C16 H16 0.9600 . ?
C17 C18 1.394(4) . ?
C17 H17 0.9600 . ?
C19 C20 1.488(4) . ?
C19 H19A 0.9600 . ?
C19 H19B 0.9600 . ?
C20 H20A 0.9600 . ?
C20 H20B 0.9600 . ?
Cl1 C21 1.797(7) . ?
Cl1 C21 1.797(7) 2 ?
Cl2 C21 1.176(7) 2 ?
Cl2 C21 1.739(7) . ?
Cl2 Cl2 1.995(4) 2 ?
C21 C21 0.862(12) 2 ?
C21 Cl2 1.176(7) 2 ?
C21 H21A 0.9614 . ?
C21 H21B 0.9601 . ?

loop_
_geom_torsion_atom_site_label_1
_geom_torsion_atom_site_label_2
_geom_torsion_atom_site_label_3
_geom_torsion_atom_site_label_4
_geom_torsion
_geom_torsion_site_symmetry_1
_geom_torsion_site_symmetry_2
_geom_torsion_site_symmetry_3
_geom_torsion_site_symmetry_4
_geom_torsion_publ_flag
O1 C20 C19 O2 -64.1(3) . . . . ?
S1 C8 C9 N1 -62.2(3) . . . . ?
N1 C10 C11 S2 57.3(2) . . . . ?
